data_1525677
loop_
_publ_author_name
'Bernert, A.'
'Fulde, P.'
'Chatterji, T.'
'Thalmeier, P.'

_publ_section_title
;
 Structure determination, valence and superexchange in the dimerized low
 temperature phase of alpha'-(Na V2 O5)
;
_journal_name_full 'The European Physical Journal B'
_journal_page_first 535
_journal_page_last 546
_journal_volume 21
_journal_year 2001
_chemical_formula_sum 'Na O5 V2'
_chemical_name_systematic 'Na (V2 O5)'
_space_group_IT_number 42
_symmetry_space_group_name_Hall 'F 2 -2'
_symmetry_space_group_name_H-M 'F m m 2'
_cell_angle_alpha 90
_cell_angle_beta 90
_cell_angle_gamma 90
_cell_formula_units_Z 32
_cell_length_a 22.606
_cell_length_b 7.2219
_cell_length_c 19.01
_cell_volume 3103.540
_citation_journal_id_ASTM EPJBFY
_cod_data_source_file Bernert_EPJBFY_2001_1007.cif
_cod_data_source_block Na1O5V2
_cod_original_cell_volume 3103.54
_cod_original_formula_sum 'Na1 O5 V2'
_cod_database_code 1525677

loop_
_symmetry_equiv_pos_as_xyz
x,y,z
-x,-y,z
-x,y,z
x,-y,z
x,y+1/2,z+1/2
-x,-y+1/2,z+1/2
-x,y+1/2,z+1/2
x,-y+1/2,z+1/2
x+1/2,y,z+1/2
-x+1/2,-y,z+1/2
-x+1/2,y,z+1/2
x+1/2,-y,z+1/2
x+1/2,y+1/2,z
-x+1/2,-y+1/2,z
-x+1/2,y+1/2,z
x+1/2,-y+1/2,z

loop_
_atom_site_label
_atom_site_type_symbol
_atom_site_fract_x
_atom_site_fract_y
_atom_site_fract_z
_atom_site_occupancy
_atom_site_U_iso_or_equiv
Na4 Na+1 0 0 0.38016 1 0.0
V2 V+4 0.07595 0.24992 0.49682 1 0.0
O10 O-2 0.08914 0.5 0.46812 1 0.0
O4 O-2 0 0.25283 0.21551 1 0.0
Na6 Na+1 0 0.5 0.12955 1 0.0
O13 O-2 0.31669 0 0.60519 1 0.0
V5 V+4 0.32469 0 0.44451 1 0.0
O8 O-2 0.33865 0.74847 -0.02744 1 0.0
O15 O-2 0.06871 0.24749 0.58013 1 0.0
O2 O-2 0.2493 0 -0.02628 1 0.0
O1 O-2 0.25133 0 0.22409 1 0.0
Na1 Na+1 0.25 0.75 0.80767 1 0.0
Na5 Na+1 0 0.5 0.37925 1 0.0
O12 O-2 0.31636 0 0.8548 1 0.0
O14 O-2 0.31686 0 0.35913 1 0.0
O6 O-2 0.08763 0 0.46609 1 0.0
O9 O-2 0.08746 0 0.21637 1 0.0
O5 O-2 0.08905 0.5 0.21785 1 0.0
O7 O-2 0.33823 0.24747 0.22238 1 0.0
O3 O-2 0 0.25299 0.46549 1 0.0
V1 V+4 0.32777 0 -0.06039 1 0.0
V3 V+4 0.3246 0 0.19398 1 0.0
O11 O-2 0.31682 0 0.10863 1 0.0
V6 V+4 0.32771 0 0.69017 1 0.0
V4 V+4 0.07611 0.25013 0.24684 1 0.0
Na3 Na+1 0 0 0.13004 1 0.0
O16 O-2 0.06979 0.2489 0.33107 1 0.0
Na2 Na+1 0.25 0.75 0.0583 1 0.0
